data_8102982
loop_
_publ_author_name
'Martina Weisser'
'Sonja Tragl'
'Hans-J\"urgen Meyer'

_publ_section_title
;
 Crystal structure of lithium hexachlorotungstate(V), LiWCl6
;
_journal_issue 1
_journal_name_full 'Zeitschrift f\"ur Kristallographie - New Crystal Structures'
_journal_page_first 5
_journal_volume 223
_journal_year 2008
_chemical_formula_structural LiWCl6
_chemical_formula_sum 'Cl6 Li W'
_chemical_formula_weight 403.49
_chemical_name_systematic
; 
lithium hexachlorotungstate(V)
;
_space_group_IT_number 146
_symmetry_cell_setting trigonal
_symmetry_space_group_name_Hall 'R 3'
_symmetry_space_group_name_H-M 'R 3 :H'
_atom_sites_solution_hydrogens geom
_atom_sites_solution_primary direct
_atom_sites_solution_secondary difmap
_audit_creation_method SHELXL-97
_cell_angle_alpha 90.00
_cell_angle_beta 90.00
_cell_angle_gamma 120.00
_cell_formula_units_Z 12
_cell_length_a 12.4567(11)
_cell_length_b 12.4567(11)
_cell_length_c 17.3080(17)
_cell_measurement_reflns_used 2000
_cell_measurement_temperature 293(2)
_cell_measurement_theta_max 25.69
_cell_measurement_theta_min 3.02
_cell_volume 2325.9(4)
_computing_cell_refinement 'STOE IPDS-Software'
_computing_data_collection 'STOE IPDS-Software'
_computing_data_reduction 'STOE IPDS-Software'
_computing_molecular_graphics 'Diamond 2.1e'
_computing_structure_refinement 'SHELXL-97 (Sheldrick, 1997)'
_computing_structure_solution 'SHELXS-97 (Sheldrick, 1990)'
_diffrn_ambient_temperature 293(2)
_diffrn_measured_fraction_theta_full 0.992
_diffrn_measured_fraction_theta_max 0.992
_diffrn_measurement_device_type 'Stoe IPDS'
_diffrn_measurement_method phi
_diffrn_radiation_monochromator graphite
_diffrn_radiation_source 'fine-focus sealed tube'
_diffrn_radiation_type MoK\a
_diffrn_radiation_wavelength 0.71073
_diffrn_reflns_av_R_equivalents 0.0775
_diffrn_reflns_av_sigmaI/netI 0.0367
_diffrn_reflns_limit_h_max 15
_diffrn_reflns_limit_h_min -15
_diffrn_reflns_limit_k_max 15
_diffrn_reflns_limit_k_min -15
_diffrn_reflns_limit_l_max 21
_diffrn_reflns_limit_l_min -21
_diffrn_reflns_number 9388
_diffrn_reflns_theta_full 25.69
_diffrn_reflns_theta_max 25.69
_diffrn_reflns_theta_min 3.02
_exptl_absorpt_coefficient_mu 16.856
_exptl_absorpt_correction_T_max 0.2131
_exptl_absorpt_correction_T_min 0.0999
_exptl_absorpt_correction_type numerical
_exptl_absorpt_process_details 'X-Red/X-Shape, Fa. STOE'
_exptl_crystal_colour green
_exptl_crystal_density_diffrn 3.457
_exptl_crystal_density_method 'not measured'
_exptl_crystal_description plate
_exptl_crystal_F_000 2148
_exptl_crystal_size_max 0.24
_exptl_crystal_size_mid 0.20
_exptl_crystal_size_min 0.08
_refine_diff_density_max 2.049
_refine_diff_density_min -1.301
_refine_diff_density_rms 0.204
_refine_ls_abs_structure_details 'Flack H D (1983), Acta Cryst. A39, 876-881'
_refine_ls_abs_structure_Flack 0.0(3)
_refine_ls_extinction_method none
_refine_ls_goodness_of_fit_ref 1.217
_refine_ls_hydrogen_treatment mixed
_refine_ls_matrix_type full
_refine_ls_number_parameters 98
_refine_ls_number_reflns 1952
_refine_ls_number_restraints 1
_refine_ls_restrained_S_all 1.217
_refine_ls_R_factor_all 0.0430
_refine_ls_R_factor_gt 0.0386
_refine_ls_shift/su_max 0.001
_refine_ls_shift/su_mean 0.000
_refine_ls_structure_factor_coef Fsqd
_refine_ls_weighting_details 'calc w=1/[\s^2^(Fo^2^)+(0.0428P)^2^+25.3961P] where P=(Fo^2^+2Fc^2^)/3'
_refine_ls_weighting_scheme calc
_refine_ls_wR_factor_gt 0.1068
_refine_ls_wR_factor_ref 0.1092
_reflns_number_gt 1752
_reflns_number_total 1952
_reflns_threshold_expression >2sigma(I)
_cod_data_source_file 409938.cff
_cod_data_source_block liwcl6
_cod_original_sg_symbol_H-M R3
_cod_original_formula_sum 'Cl6 Li1 W1'
_cod_database_code 8102982

loop_
_symmetry_equiv_pos_as_xyz
'x, y, z'
'-y, x-y, z'
'-x+y, -x, z'
'x+2/3, y+1/3, z+1/3'
'-y+2/3, x-y+1/3, z+1/3'
'-x+y+2/3, -x+1/3, z+1/3'
'x+1/3, y+2/3, z+2/3'
'-y+1/3, x-y+2/3, z+2/3'
'-x+y+1/3, -x+2/3, z+2/3'

loop_
_atom_site_label
_atom_site_type_symbol
_atom_site_fract_x
_atom_site_fract_y
_atom_site_fract_z
_atom_site_U_iso_or_equiv
_atom_site_adp_type
_atom_site_occupancy
_atom_site_symmetry_multiplicity
_atom_site_Wyckoff_symbol
_atom_site_calc_flag
_atom_site_refinement_flags
_atom_site_disorder_assembly
_atom_site_disorder_group
W1 W -0.01492(6) 0.49312(6) 1.00009(4) 0.0245(2) Uani 1 9 b d . . .
W2 W 0.0000 0.0000 1.00106(7) 0.0391(7) Uani 1 3 a d S . .
Cl1 Cl 0.1592(11) 0.5028(12) 0.9224(3) 0.038(2) Uani 1 9 b d . . .
Cl2 Cl 0.1503(9) 0.6485(10) 1.0748(3) 0.0292(16) Uani 1 9 b d . . .
Cl3 Cl 0.0077(10) 0.6523(11) 0.9195(3) 0.038(2) Uani 1 9 b d . . .
Cl4 Cl -0.0069(12) 0.3478(12) 1.0772(3) 0.039(2) Uani 1 9 b d . . .
Cl7 Cl 0.0056(10) 0.1579(10) 0.9198(3) 0.0308(16) Uani 1 9 b d . . .
Cl8 Cl -0.1549(10) -0.0012(11) 1.0774(3) 0.0333(18) Uani 1 9 b d . . .
Cl5 Cl -0.1637(12) 0.4891(11) 1.0790(4) 0.045(2) Uani 1 9 b d . . .
Cl6 Cl -0.1543(10) 0.3555(11) 0.9180(3) 0.039(2) Uani 1 9 b d . . .
Li2 Li 0.168(2) 0.333(2) 1.004(2) 0.025(6) Uani 1 9 b d . . .
Li1 Li 0.3333 0.6667 1.019(6) 0.09(3) Uani 1 3 a d S . .

loop_
_atom_site_aniso_label
_atom_site_aniso_U_11
_atom_site_aniso_U_22
_atom_site_aniso_U_33
_atom_site_aniso_U_23
_atom_site_aniso_U_13
_atom_site_aniso_U_12
W1 0.0135(3) 0.0273(6) 0.0273(3) 0.0024(3) 0.0010(4) 0.0061(3)
W2 0.0381(10) 0.0381(10) 0.0411(8) 0.000 0.000 0.0191(5)
Cl1 0.034(4) 0.045(5) 0.033(3) -0.001(3) 0.006(3) 0.018(3)
Cl2 0.020(3) 0.033(4) 0.025(2) 0.003(2) -0.002(2) 0.007(3)
Cl3 0.037(4) 0.049(5) 0.037(3) 0.011(3) -0.006(3) 0.028(4)
Cl4 0.046(5) 0.050(5) 0.035(3) 0.010(3) 0.001(3) 0.034(4)
Cl7 0.036(3) 0.030(4) 0.030(2) 0.004(2) -0.002(2) 0.020(3)
Cl8 0.032(4) 0.039(4) 0.035(3) -0.004(3) -0.006(2) 0.021(3)
Cl5 0.044(5) 0.045(4) 0.045(3) 0.003(3) 0.008(3) 0.020(4)
Cl6 0.031(4) 0.037(4) 0.041(3) -0.005(3) -0.012(3) 0.010(3)
Li2 0.014(11) 0.006(9) 0.052(18) -0.007(10) 0.001(9) 0.002(8)
Li1 0.09(4) 0.09(4) 0.08(6) 0.000 0.000 0.05(2)

loop_
_atom_type_symbol
_atom_type_description
_atom_type_scat_dispersion_real
_atom_type_scat_dispersion_imag
_atom_type_scat_source
W W -0.8490 6.8722 'International Tables Vol C Tables 4.2.6.8 and 6.1.1.4'
Cl Cl 0.1484 0.1585 'International Tables Vol C Tables 4.2.6.8 and 6.1.1.4'
Li Li -0.0003 0.0001 'International Tables Vol C Tables 4.2.6.8 and 6.1.1.4'

loop_
_geom_angle_atom_site_label_1
_geom_angle_atom_site_label_2
_geom_angle_atom_site_label_3
_geom_angle
_geom_angle_site_symmetry_1
_geom_angle_site_symmetry_3
_geom_angle_publ_flag
Cl6 W1 Cl5 93.0(4) . . ?
Cl6 W1 Cl4 95.1(5) . . ?
Cl5 W1 Cl4 89.4(4) . . ?
Cl6 W1 Cl3 89.4(4) . . ?
Cl5 W1 Cl3 97.4(4) . . ?
Cl4 W1 Cl3 171.7(4) . . ?
Cl6 W1 Cl2 173.1(3) . . ?
Cl5 W1 Cl2 93.2(3) . . ?
Cl4 W1 Cl2 88.0(4) . . ?
Cl3 W1 Cl2 86.9(4) . . ?
Cl6 W1 Cl1 91.0(3) . . ?
Cl5 W1 Cl1 175.6(3) . . ?
Cl4 W1 Cl1 88.4(4) . . ?
Cl3 W1 Cl1 84.5(3) . . ?
Cl2 W1 Cl1 82.9(4) . . ?
Cl8 W2 Cl8 91.1(3) 3 . ?
Cl8 W2 Cl8 91.1(3) 3 2 ?
Cl8 W2 Cl8 91.1(3) . 2 ?
Cl8 W2 Cl7 177.7(3) 3 2 ?
Cl8 W2 Cl7 88.8(3) . 2 ?
Cl8 W2 Cl7 91.3(4) 2 2 ?
Cl8 W2 Cl7 91.3(4) 3 3 ?
Cl8 W2 Cl7 177.7(3) . 3 ?
Cl8 W2 Cl7 88.8(3) 2 3 ?
Cl7 W2 Cl7 88.9(3) 2 3 ?
Cl8 W2 Cl7 88.8(3) 3 . ?
Cl8 W2 Cl7 91.3(4) . . ?
Cl8 W2 Cl7 177.7(3) 2 . ?
Cl7 W2 Cl7 88.9(3) 2 . ?
Cl7 W2 Cl7 88.9(3) 3 . ?
W1 Cl1 Li2 93.3(7) . . ?
W1 Cl1 Li1 93.0(12) . . ?
Li2 Cl1 Li1 86.2(13) . . ?
Li1 Cl2 W1 104.8(17) . . ?
Li1 Cl2 Li2 95.0(16) . 3_565 ?
W1 Cl2 Li2 96.5(6) . 3_565 ?
W1 Cl3 Li2 96.7(7) . 3_565 ?
W1 Cl4 Li2 98.1(8) . . ?
W2 Cl7 Li2 93.0(8) . . ?
W2 Cl8 Li2 96.4(7) . 2 ?
Cl8 Li2 Cl2 97.3(12) 3 2_665 ?
Cl8 Li2 Cl7 81.8(8) 3 . ?
Cl2 Li2 Cl7 171.5(12) 2_665 . ?
Cl8 Li2 Cl3 93.4(9) 3 2_665 ?
Cl2 Li2 Cl3 79.0(7) 2_665 2_665 ?
Cl7 Li2 Cl3 92.6(11) . 2_665 ?
Cl8 Li2 Cl1 173.9(11) 3 . ?
Cl2 Li2 Cl1 88.5(9) 2_665 . ?
Cl7 Li2 Cl1 92.8(11) . . ?
Cl3 Li2 Cl1 89.6(11) 2_665 . ?
Cl8 Li2 Cl4 97.2(11) 3 . ?
Cl2 Li2 Cl4 98.3(11) 2_665 . ?
Cl7 Li2 Cl4 90.2(8) . . ?
Cl3 Li2 Cl4 169.4(14) 2_665 . ?
Cl1 Li2 Cl4 80.1(7) . . ?
Cl2 Li1 Cl2 105(3) . 3_565 ?
Cl2 Li1 Cl2 105(3) . 2_665 ?
Cl2 Li1 Cl2 105(3) 3_565 2_665 ?
Cl2 Li1 Cl1 89.2(7) . 3_565 ?
Cl2 Li1 Cl1 79.0(6) 3_565 3_565 ?
Cl2 Li1 Cl1 164(4) 2_665 3_565 ?
Cl2 Li1 Cl1 79.0(6) . . ?
Cl2 Li1 Cl1 164(4) 3_565 . ?
Cl2 Li1 Cl1 89.2(7) 2_665 . ?
Cl1 Li1 Cl1 85(3) 3_565 . ?
Cl2 Li1 Cl1 164(4) . 2_665 ?
Cl2 Li1 Cl1 89.2(7) 3_565 2_665 ?
Cl2 Li1 Cl1 79.0(6) 2_665 2_665 ?
Cl1 Li1 Cl1 85(3) 3_565 2_665 ?
Cl1 Li1 Cl1 85(3) . 2_665 ?

loop_
_geom_bond_atom_site_label_1
_geom_bond_atom_site_label_2
_geom_bond_distance
_geom_bond_site_symmetry_2
_geom_bond_publ_flag
W1 Cl6 2.235(9) . ?
W1 Cl5 2.282(11) . ?
W1 Cl4 2.290(10) . ?
W1 Cl3 2.323(10) . ?
W1 Cl2 2.381(9) . ?
W1 Cl1 2.503(10) . ?
W2 Cl8 2.332(10) 3 ?
W2 Cl8 2.332(10) . ?
W2 Cl8 2.332(10) 2 ?
W2 Cl7 2.390(9) 2 ?
W2 Cl7 2.390(9) 3 ?
W2 Cl7 2.390(9) . ?
Cl1 Li2 2.59(3) . ?
Cl1 Li1 2.69(6) . ?
Cl2 Li1 2.38(4) . ?
Cl2 Li2 2.52(3) 3_565 ?
Cl3 Li2 2.57(3) 3_565 ?
Cl4 Li2 2.61(3) . ?
Cl7 Li2 2.56(3) . ?
Cl8 Li2 2.48(3) 2 ?
Li2 Cl8 2.48(3) 3 ?
Li2 Cl2 2.52(3) 2_665 ?
Li2 Cl3 2.57(3) 2_665 ?
Li1 Cl2 2.38(4) 3_565 ?
Li1 Cl2 2.38(4) 2_665 ?
Li1 Cl1 2.69(6) 3_565 ?
Li1 Cl1 2.69(6) 2_665 ?

loop_
_geom_torsion_atom_site_label_1
_geom_torsion_atom_site_label_2
_geom_torsion_atom_site_label_3
_geom_torsion_atom_site_label_4
_geom_torsion
_geom_torsion_site_symmetry_1
_geom_torsion_site_symmetry_2
_geom_torsion_site_symmetry_3
_geom_torsion_site_symmetry_4
_geom_torsion_publ_flag
Cl6 W1 Cl1 Li2 -93.0(7) . . . . ?
Cl5 W1 Cl1 Li2 62(6) . . . . ?
Cl4 W1 Cl1 Li2 2.0(7) . . . . ?
Cl3 W1 Cl1 Li2 177.7(7) . . . . ?
Cl2 W1 Cl1 Li2 90.2(7) . . . . ?
Cl6 W1 Cl1 Li1 -179.4(13) . . . . ?
Cl5 W1 Cl1 Li1 -24(6) . . . . ?
Cl4 W1 Cl1 Li1 -84.3(12) . . . . ?
Cl3 W1 Cl1 Li1 91.4(13) . . . . ?
Cl2 W1 Cl1 Li1 3.8(12) . . . . ?
Cl6 W1 Cl2 Li1 -32(4) . . . . ?
Cl5 W1 Cl2 Li1 173.4(17) . . . . ?
Cl4 W1 Cl2 Li1 84.1(17) . . . . ?
Cl3 W1 Cl2 Li1 -89.3(16) . . . . ?
Cl1 W1 Cl2 Li1 -4.5(17) . . . . ?
Cl6 W1 Cl2 Li2 65(4) . . . 3_565 ?
Cl5 W1 Cl2 Li2 -89.7(9) . . . 3_565 ?
Cl4 W1 Cl2 Li2 -179.0(9) . . . 3_565 ?
Cl3 W1 Cl2 Li2 7.6(8) . . . 3_565 ?
Cl1 W1 Cl2 Li2 92.4(8) . . . 3_565 ?
Cl6 W1 Cl3 Li2 178.3(8) . . . 3_565 ?
Cl5 W1 Cl3 Li2 85.4(7) . . . 3_565 ?
Cl4 W1 Cl3 Li2 -59(2) . . . 3_565 ?
Cl2 W1 Cl3 Li2 -7.4(7) . . . 3_565 ?
Cl1 W1 Cl3 Li2 -90.6(8) . . . 3_565 ?
Cl6 W1 Cl4 Li2 88.8(7) . . . . ?
Cl5 W1 Cl4 Li2 -178.2(8) . . . . ?
Cl3 W1 Cl4 Li2 -33(2) . . . . ?
Cl2 W1 Cl4 Li2 -85.0(8) . . . . ?
Cl1 W1 Cl4 Li2 -2.0(7) . . . . ?
Cl8 W2 Cl7 Li2 -2.1(7) 3 . . . ?
Cl8 W2 Cl7 Li2 89.0(7) . . . . ?
Cl8 W2 Cl7 Li2 -88(8) 2 . . . ?
Cl7 W2 Cl7 Li2 177.7(7) 2 . . . ?
Cl7 W2 Cl7 Li2 -93.4(7) 3 . . . ?
Cl8 W2 Cl8 Li2 179.8(8) 3 . . 2 ?
Cl8 W2 Cl8 Li2 -89.1(8) 2 . . 2 ?
Cl7 W2 Cl8 Li2 2.2(7) 2 . . 2 ?
Cl7 W2 Cl8 Li2 -3(9) 3 . . 2 ?
Cl7 W2 Cl8 Li2 91.0(7) . . . 2 ?
W2 Cl7 Li2 Cl8 2.0(7) . . . 3 ?
W2 Cl7 Li2 Cl2 86(10) . . . 2_665 ?
W2 Cl7 Li2 Cl3 95.0(8) . . . 2_665 ?
W2 Cl7 Li2 Cl1 -175.3(7) . . . . ?
W2 Cl7 Li2 Cl4 -95.2(9) . . . . ?
W1 Cl1 Li2 Cl8 61(13) . . . 3 ?
Li1 Cl1 Li2 Cl8 154(13) . . . 3 ?
W1 Cl1 Li2 Cl2 -100.5(7) . . . 2_665 ?
Li1 Cl1 Li2 Cl2 -7.7(15) . . . 2_665 ?
W1 Cl1 Li2 Cl7 87.9(7) . . . . ?
Li1 Cl1 Li2 Cl7 -179.3(14) . . . . ?
W1 Cl1 Li2 Cl3 -179.4(8) . . . 2_665 ?
Li1 Cl1 Li2 Cl3 -86.7(15) . . . 2_665 ?
W1 Cl1 Li2 Cl4 -1.8(6) . . . . ?
Li1 Cl1 Li2 Cl4 91.0(14) . . . . ?
W1 Cl4 Li2 Cl8 -172.6(8) . . . 3 ?
W1 Cl4 Li2 Cl2 89.0(10) . . . 2_665 ?
W1 Cl4 Li2 Cl7 -90.8(9) . . . . ?
W1 Cl4 Li2 Cl3 15(8) . . . 2_665 ?
W1 Cl4 Li2 Cl1 2.0(7) . . . . ?
W1 Cl2 Li1 Cl2 168(2) . . . 3_565 ?
Li2 Cl2 Li1 Cl2 70(3) 3_565 . . 3_565 ?
W1 Cl2 Li1 Cl2 -82(3) . . . 2_665 ?
Li2 Cl2 Li1 Cl2 180(2) 3_565 . . 2_665 ?
W1 Cl2 Li1 Cl1 89.7(11) . . . 3_565 ?
Li2 Cl2 Li1 Cl1 -8.4(18) 3_565 . . 3_565 ?
W1 Cl2 Li1 Cl1 4.2(15) . . . . ?
Li2 Cl2 Li1 Cl1 -93.9(10) 3_565 . . . ?
W1 Cl2 Li1 Cl1 20(6) . . . 2_665 ?
Li2 Cl2 Li1 Cl1 -78(6) 3_565 . . 2_665 ?
W1 Cl1 Li1 Cl2 -3.9(13) . . . . ?
Li2 Cl1 Li1 Cl2 -97.1(14) . . . . ?
W1 Cl1 Li1 Cl2 -109(6) . . . 3_565 ?
Li2 Cl1 Li1 Cl2 158(6) . . . 3_565 ?
W1 Cl1 Li1 Cl2 101.3(16) . . . 2_665 ?
Li2 Cl1 Li1 Cl2 8.2(17) . . . 2_665 ?
W1 Cl1 Li1 Cl1 -93.9(13) . . . 3_565 ?
Li2 Cl1 Li1 Cl1 172.9(13) . . . 3_565 ?
W1 Cl1 Li1 Cl1 -179.6(11) . . . 2_665 ?
Li2 Cl1 Li1 Cl1 87.2(12) . . . 2_665 ?
